data_4517670
loop_
_publ_author_name
'Shao, Zhichao'
'Zhao, Yujie'
'Xie, Qiong'
'Wang, Hongfei'
'Cui, Yang'
'Yang, Xiaoqian'
'Hou, Hongwei'

_publ_section_title
;
 Efficient Identification for Alcohol Homologues and Hyperthermy Based on
 Coordination Polymer Multiple Structural Transformations.
;
_journal_issue 21
_journal_name_full 'ACS applied materials &amp; interfaces'
_journal_page_first 24141
_journal_page_last 24148
_journal_paper_doi 10.1021/acsami.0c05208
_journal_volume 12
_journal_year 2020
_chemical_formula_moiety 'C26 H19 N O8 Zn, C2 H3 N'
_chemical_formula_sum 'C28 H22 N2 O8 Zn'
_chemical_formula_weight 579.84
_space_group_crystal_system triclinic
_space_group_IT_number 2
_space_group_name_Hall '-P 1'
_space_group_name_H-M_alt 'P -1'
_atom_sites_solution_hydrogens geom
_audit_creation_date 2019-12-19
_audit_creation_method
;
Olex2 1.2-beta
(compiled 2018.05.29 svn.r3508 for OlexSys, GUI svn.r5506)
;
_cell_angle_alpha 76.693(3)
_cell_angle_beta 84.984(2)
_cell_angle_gamma 73.199(2)
_cell_formula_units_Z 2
_cell_length_a 7.6701(5)
_cell_length_b 11.3348(8)
_cell_length_c 15.8956(12)
_cell_measurement_reflns_used 9965
_cell_measurement_temperature 293.15
_cell_measurement_theta_max 26.84
_cell_measurement_theta_min 2.55
_cell_volume 1287.11(16)
_computing_cell_refinement 'SAINT v8.37A (Bruker, 2015)'
_computing_data_reduction 'SAINT v8.37A (Bruker, 2015)'
_computing_molecular_graphics 'Olex2 (Dolomanov et al., 2009)'
_computing_publication_material 'Olex2 (Dolomanov et al., 2009)'
_computing_structure_refinement 'ShelXL (Sheldrick, 2015)'
_computing_structure_solution 'SHELXT 2014/5 (Sheldrick, 2014)'
_diffrn_ambient_temperature 293.15
_diffrn_measured_fraction_theta_full 0.999
_diffrn_measured_fraction_theta_max 0.997
_diffrn_measurement_device_type 'Bruker APEX-II CCD'
_diffrn_measurement_method '\f and \w scans'
_diffrn_radiation_type MoK\a
_diffrn_radiation_wavelength 0.71073
_diffrn_reflns_av_R_equivalents 0.0483
_diffrn_reflns_av_unetI/netI 0.0409
_diffrn_reflns_Laue_measured_fraction_full 0.999
_diffrn_reflns_Laue_measured_fraction_max 0.997
_diffrn_reflns_limit_h_max 9
_diffrn_reflns_limit_h_min -9
_diffrn_reflns_limit_k_max 14
_diffrn_reflns_limit_k_min -14
_diffrn_reflns_limit_l_max 20
_diffrn_reflns_limit_l_min -20
_diffrn_reflns_number 32024
_diffrn_reflns_point_group_measured_fraction_full 0.999
_diffrn_reflns_point_group_measured_fraction_max 0.997
_diffrn_reflns_theta_full 25.242
_diffrn_reflns_theta_max 27.577
_diffrn_reflns_theta_min 2.083
_diffrn_standards_number 0
_exptl_absorpt_coefficient_mu 1.009
_exptl_absorpt_correction_T_max 0.7456
_exptl_absorpt_correction_T_min 0.7095
_exptl_absorpt_correction_type multi-scan
_exptl_absorpt_process_details
;
SADABS-2016/2 (Bruker,2016/2) was used for absorption correction.
wR2(int) was 0.0600 before and 0.0519 after correction.
The Ratio of minimum to maximum transmission is 0.9516.
The \l/2 correction factor is Not present.
;
_exptl_crystal_colour colourless
_exptl_crystal_colour_primary colourless
_exptl_crystal_density_diffrn 1.496
_exptl_crystal_description block
_exptl_crystal_F_000 596
_exptl_crystal_size_max 0.13
_exptl_crystal_size_mid 0.12
_exptl_crystal_size_min 0.11
_refine_diff_density_max 0.278
_refine_diff_density_min -0.276
_refine_diff_density_rms 0.055
_refine_ls_extinction_method none
_refine_ls_goodness_of_fit_ref 1.047
_refine_ls_hydrogen_treatment constr
_refine_ls_matrix_type full
_refine_ls_number_parameters 353
_refine_ls_number_reflns 5927
_refine_ls_number_restraints 0
_refine_ls_restrained_S_all 1.047
_refine_ls_R_factor_all 0.0557
_refine_ls_R_factor_gt 0.0344
_refine_ls_shift/su_max 0.001
_refine_ls_shift/su_mean 0.000
_refine_ls_structure_factor_coef Fsqd
_refine_ls_weighting_details 'w=1/[\s^2^(Fo^2^)+(0.0255P)^2^+0.5133P] where P=(Fo^2^+2Fc^2^)/3'
_refine_ls_weighting_scheme calc
_refine_ls_wR_factor_gt 0.0667
_refine_ls_wR_factor_ref 0.0723
_reflns_Friedel_coverage 0.000
_reflns_number_gt 4681
_reflns_number_total 5927
_reflns_threshold_expression 'I > 2\s(I)'
_cod_data_source_file am0c05208_si_002.cif
_cod_data_source_block 1-MeCN
_cod_depositor_comments 'Adding full bibliography for 4517663--4517671.cif.'
_cod_database_code 4517670
_shelx_shelxl_version_number 2018/3
_shelx_space_group_comment
;
The symmetry employed for this shelxl refinement is uniquely defined
by the following loop, which should always be used as a source of
symmetry information in preference to the above space-group names.
They are only intended as comments.
;
_shelx_estimated_absorpt_t_max 0.897
_shelx_estimated_absorpt_t_min 0.880
_olex2_refinement_description
;
1. Fixed Uiso
 At 1.2 times of:
  All C(H) groups, All C(H,H) groups
 At 1.5 times of:
  All C(H,H,H) groups
2.a Secondary CH2 refined with riding coordinates:
 C1(H1A,H1B), C11(H11A,H11B)
2.b Aromatic/amide H refined with riding coordinates:
 C19(H19), C9(H9), C8(H8), C21(H21), C25(H25), C18(H18), C4(H4), C23(H23),
 C6(H6), C22(H22), C26(H26), C15(H15), C16(H16), C5(H5), C14(H14)
2.c Idealised Me refined as rotating group:
 C27(H27A,H27B,H27C)
;
_olex2_submission_special_instructions 'No special instructions were received'

loop_
_space_group_symop_operation_xyz
'x, y, z'
'-x, -y, -z'

loop_
_atom_site_label
_atom_site_type_symbol
_atom_site_fract_x
_atom_site_fract_y
_atom_site_fract_z
_atom_site_U_iso_or_equiv
_atom_site_adp_type
_atom_site_occupancy
_atom_site_site_symmetry_order
_atom_site_calc_flag
_atom_site_refinement_flags_posn
_atom_site_refinement_flags_adp
_atom_site_refinement_flags_occupancy
_atom_site_disorder_assembly
_atom_site_disorder_group
Zn1 Zn 0.66278(3) 0.39115(2) 0.01479(2) 0.02709(7) Uani 1 1 d . . . . .
O5 O 0.50256(18) 0.29701(13) 0.09157(9) 0.0417(4) Uani 1 1 d . . . . .
O6 O 0.26208(18) 0.46650(13) 0.06997(9) 0.0415(3) Uani 1 1 d . . . . .
O3 O 0.6765(2) 0.47273(15) 0.11567(10) 0.0472(4) Uani 1 1 d . . . . .
O4 O 0.43549(19) 0.64264(14) 0.09238(9) 0.0427(4) Uani 1 1 d . . . . .
N1 N 0.91001(19) 0.26049(15) 0.02291(10) 0.0286(3) Uani 1 1 d . . . . .
O2 O 0.5804(2) 0.73416(15) 0.52421(10) 0.0565(4) Uani 1 1 d . . . . .
O1 O 0.7421(2) 0.55888(17) 0.61994(10) 0.0607(5) Uani 1 1 d . . . . .
O8 O -0.2555(2) 0.08484(16) 0.37385(12) 0.0678(5) Uani 1 1 d . . . . .
O7 O -0.0921(2) -0.10674(17) 0.45191(11) 0.0643(5) Uani 1 1 d . . . . .
C7 C 0.1935(3) 0.09611(19) 0.27518(13) 0.0345(4) Uani 1 1 d . . . . .
C19 C 0.5871(3) 0.5924(2) 0.22249(13) 0.0381(5) Uani 1 1 d . . . . .
H19 H 0.521702 0.670221 0.234019 0.046 Uiso 1 1 calc R . . . .
C20 C 0.5661(3) 0.5670(2) 0.13710(13) 0.0348(5) Uani 1 1 d . . . . .
C9 C 0.2288(3) 0.28765(19) 0.16882(13) 0.0351(5) Uani 1 1 d . . . . .
H9 H 0.107761 0.329925 0.178143 0.042 Uiso 1 1 calc R . . . .
C10 C 0.3396(3) 0.35472(19) 0.10597(12) 0.0320(4) Uani 1 1 d . . . . .
C8 C 0.2927(3) 0.17071(19) 0.21249(13) 0.0349(5) Uani 1 1 d . . . . .
H8 H 0.414529 0.131268 0.202264 0.042 Uiso 1 1 calc R . . . .
C21 C 0.9364(2) 0.14207(19) 0.06715(13) 0.0343(4) Uani 1 1 d . . . . .
H21 H 0.839327 0.119166 0.099133 0.041 Uiso 1 1 calc R . . . .
C24 C 1.2485(2) 0.08335(18) 0.01965(12) 0.0301(4) Uani 1 1 d . . . . .
C25 C 1.1016(3) 0.05198(19) 0.06755(14) 0.0364(5) Uani 1 1 d . . . . .
H25 H 1.114757 -0.029621 0.099771 0.044 Uiso 1 1 calc R . . . .
C18 C 0.6934(3) 0.5109(2) 0.28293(13) 0.0404(5) Uani 1 1 d . . . . .
H18 H 0.764692 0.437110 0.267489 0.048 Uiso 1 1 calc R . . . .
C4 C 0.0040(3) 0.1387(2) 0.28889(14) 0.0412(5) Uani 1 1 d . . . . .
H4 H -0.064352 0.215794 0.257778 0.049 Uiso 1 1 calc R . . . .
C17 C 0.7134(3) 0.5217(2) 0.37113(13) 0.0373(5) Uani 1 1 d . . . . .
C13 C 0.6489(3) 0.6355(2) 0.48293(13) 0.0388(5) Uani 1 1 d . . . . .
C23 C 1.2198(2) 0.20690(18) -0.02506(13) 0.0347(5) Uani 1 1 d . . . . .
H23 H 1.314621 0.232468 -0.057431 0.042 Uiso 1 1 calc R . . . .
C6 C 0.2888(3) -0.0200(2) 0.32204(15) 0.0480(6) Uani 1 1 d . . . . .
H6 H 0.413359 -0.049001 0.311562 0.058 Uiso 1 1 calc R . . . .
C2 C -0.0754(3) 0.0634(2) 0.34899(14) 0.0414(5) Uani 1 1 d . . . . .
C22 C 1.0524(2) 0.29206(18) -0.02196(13) 0.0332(4) Uani 1 1 d . . . . .
H22 H 1.036785 0.374964 -0.052127 0.040 Uiso 1 1 calc R . . . .
C26 C 1.4246(2) -0.01108(19) 0.01812(14) 0.0378(5) Uani 1 1 d . . . . .
H26 H 1.429935 -0.093999 0.045188 0.045 Uiso 1 1 calc R . . . .
C15 C 0.6315(3) 0.6351(2) 0.39881(13) 0.0404(5) Uani 1 1 d . . . . .
H15 H 0.567709 0.707121 0.360760 0.049 Uiso 1 1 calc R . . . .
C3 C 0.0216(3) -0.0507(2) 0.39589(14) 0.0455(5) Uani 1 1 d . . . . .
C12 C 0.7455(3) 0.5310(2) 0.54037(13) 0.0419(5) Uani 1 1 d . . . . .
C16 C 0.8122(3) 0.4180(2) 0.42963(14) 0.0465(5) Uani 1 1 d . . . . .
H16 H 0.868026 0.343807 0.410901 0.056 Uiso 1 1 calc R . . . .
C5 C 0.2045(3) -0.0956(2) 0.38473(17) 0.0580(7) Uani 1 1 d . . . . .
H5 H 0.270328 -0.172540 0.417081 0.070 Uiso 1 1 calc R . . . .
C14 C 0.8306(3) 0.4212(2) 0.51532(15) 0.0507(6) Uani 1 1 d . . . . .
H14 H 0.898163 0.351296 0.553749 0.061 Uiso 1 1 calc R . . . .
C1 C -0.2704(3) -0.0258(3) 0.43375(18) 0.0634(7) Uani 1 1 d . . . . .
H1A H -0.341239 -0.067858 0.409551 0.076 Uiso 1 1 calc R . . . .
H1B H -0.331208 -0.004327 0.486524 0.076 Uiso 1 1 calc R . . . .
C28 C 1.1052(5) 0.1938(3) 0.76805(19) 0.0734(8) Uani 1 1 d . . . . .
C11 C 0.6362(4) 0.6856(3) 0.61121(16) 0.0683(8) Uani 1 1 d . . . . .
H11A H 0.707252 0.735370 0.626652 0.082 Uiso 1 1 calc R . . . .
H11B H 0.530168 0.690041 0.649671 0.082 Uiso 1 1 calc R . . . .
N2 N 1.2333(5) 0.1153(3) 0.7702(2) 0.1108(11) Uani 1 1 d . . . . .
C27 C 0.9430(5) 0.2969(4) 0.7646(2) 0.1045(12) Uani 1 1 d . . . . .
H27A H 0.868001 0.298039 0.718933 0.157 Uiso 1 1 calc GR . . . .
H27B H 0.975338 0.374846 0.753741 0.157 Uiso 1 1 calc GR . . . .
H27C H 0.877096 0.286673 0.818722 0.157 Uiso 1 1 calc GR . . . .

loop_
_atom_site_aniso_label
_atom_site_aniso_U_11
_atom_site_aniso_U_22
_atom_site_aniso_U_33
_atom_site_aniso_U_23
_atom_site_aniso_U_13
_atom_site_aniso_U_12
Zn1 0.01867(11) 0.02544(13) 0.03306(13) -0.00742(9) 0.00137(8) 0.00059(8)
O5 0.0325(8) 0.0380(9) 0.0473(9) -0.0006(7) 0.0082(6) -0.0081(6)
O6 0.0364(8) 0.0301(8) 0.0510(9) 0.0009(7) 0.0037(6) -0.0073(6)
O3 0.0472(9) 0.0520(10) 0.0449(9) -0.0261(8) 0.0011(7) -0.0062(7)
O4 0.0443(8) 0.0473(9) 0.0389(8) -0.0143(7) -0.0053(7) -0.0114(7)
N1 0.0203(7) 0.0292(9) 0.0343(9) -0.0104(7) -0.0005(6) -0.0009(6)
O2 0.0801(12) 0.0463(10) 0.0378(9) -0.0182(8) -0.0059(8) -0.0006(8)
O1 0.0802(12) 0.0621(12) 0.0338(9) -0.0102(8) -0.0103(8) -0.0080(9)
O8 0.0443(9) 0.0522(11) 0.0845(13) 0.0050(9) 0.0283(9) -0.0030(8)
O7 0.0554(10) 0.0558(11) 0.0673(12) 0.0136(9) 0.0152(8) -0.0190(9)
C7 0.0357(11) 0.0317(11) 0.0358(11) -0.0078(9) 0.0025(8) -0.0092(9)
C19 0.0397(11) 0.0373(12) 0.0397(12) -0.0183(10) 0.0019(9) -0.0074(9)
C20 0.0381(11) 0.0380(12) 0.0346(11) -0.0116(9) 0.0060(9) -0.0193(10)
C9 0.0317(10) 0.0345(12) 0.0379(11) -0.0087(9) 0.0064(8) -0.0087(9)
C10 0.0328(10) 0.0316(11) 0.0325(11) -0.0071(9) 0.0001(8) -0.0106(9)
C8 0.0325(10) 0.0356(12) 0.0364(11) -0.0088(9) 0.0033(8) -0.0093(9)
C21 0.0238(9) 0.0321(11) 0.0438(12) -0.0066(9) 0.0039(8) -0.0053(8)
C24 0.0218(9) 0.0269(10) 0.0400(11) -0.0115(9) -0.0027(8) 0.0000(7)
C25 0.0287(10) 0.0243(11) 0.0502(13) -0.0030(9) 0.0009(9) -0.0026(8)
C18 0.0442(12) 0.0371(12) 0.0398(12) -0.0152(10) 0.0028(9) -0.0066(9)
C4 0.0409(12) 0.0302(12) 0.0434(12) -0.0021(9) 0.0072(9) -0.0026(9)
C17 0.0384(11) 0.0369(12) 0.0353(11) -0.0088(9) 0.0001(9) -0.0077(9)
C13 0.0424(12) 0.0364(12) 0.0370(12) -0.0112(10) 0.0011(9) -0.0078(9)
C23 0.0204(9) 0.0311(11) 0.0477(12) -0.0053(9) 0.0044(8) -0.0036(8)
C6 0.0319(11) 0.0437(14) 0.0584(15) 0.0052(11) -0.0005(10) -0.0076(10)
C2 0.0366(11) 0.0376(12) 0.0452(13) -0.0082(10) 0.0111(9) -0.0070(9)
C22 0.0252(9) 0.0259(11) 0.0428(12) -0.0039(9) 0.0000(8) -0.0014(8)
C26 0.0261(10) 0.0247(11) 0.0562(13) -0.0073(9) -0.0021(9) 0.0024(8)
C15 0.0467(12) 0.0357(12) 0.0331(11) -0.0067(9) -0.0048(9) -0.0019(9)
C3 0.0471(13) 0.0416(13) 0.0440(13) 0.0009(10) 0.0057(10) -0.0161(10)
C12 0.0481(12) 0.0445(14) 0.0321(11) -0.0039(10) -0.0033(9) -0.0141(10)
C16 0.0543(14) 0.0331(13) 0.0471(14) -0.0105(10) -0.0023(10) -0.0027(10)
C5 0.0453(14) 0.0414(14) 0.0700(17) 0.0169(12) -0.0040(12) -0.0070(11)
C14 0.0619(15) 0.0395(14) 0.0417(13) 0.0013(11) -0.0114(11) -0.0051(11)
C1 0.0528(15) 0.0685(19) 0.0643(17) -0.0036(14) 0.0176(13) -0.0233(14)
C28 0.078(2) 0.088(2) 0.0572(18) -0.0160(17) 0.0080(16) -0.0294(19)
C11 0.093(2) 0.0620(18) 0.0440(15) -0.0188(13) -0.0104(14) -0.0044(15)
N2 0.101(2) 0.114(3) 0.118(3) -0.047(2) 0.012(2) -0.017(2)
C27 0.089(2) 0.128(3) 0.070(2) -0.005(2) -0.0068(18) -0.001(2)

loop_
_atom_type_symbol
_atom_type_description
_atom_type_scat_dispersion_real
_atom_type_scat_dispersion_imag
_atom_type_scat_source
C C 0.0033 0.0016 'International Tables Vol C Tables 4.2.6.8 and 6.1.1.4'
H H 0.0000 0.0000 'International Tables Vol C Tables 4.2.6.8 and 6.1.1.4'
N N 0.0061 0.0033 'International Tables Vol C Tables 4.2.6.8 and 6.1.1.4'
O O 0.0106 0.0060 'International Tables Vol C Tables 4.2.6.8 and 6.1.1.4'
Zn Zn 0.2839 1.4301 'International Tables Vol C Tables 4.2.6.8 and 6.1.1.4'

loop_
_geom_angle_atom_site_label_1
_geom_angle_atom_site_label_2
_geom_angle_atom_site_label_3
_geom_angle
_geom_angle_site_symmetry_1
_geom_angle_site_symmetry_3
_geom_angle_publ_flag
O5 Zn1 Zn1 86.62(4) . 2_665 ?
O5 Zn1 O6 159.54(5) . 2_665 ?
O5 Zn1 O3 87.44(6) . . ?
O5 Zn1 O4 89.48(6) . 2_665 ?
O5 Zn1 N1 102.88(6) . . ?
O6 Zn1 Zn1 73.00(4) 2_665 2_665 ?
O6 Zn1 O3 90.37(6) 2_665 . ?
O6 Zn1 O4 85.71(6) 2_665 2_665 ?
O3 Zn1 Zn1 79.22(4) . 2_665 ?
O3 Zn1 O4 160.14(6) . 2_665 ?
O4 Zn1 Zn1 81.01(4) 2_665 2_665 ?
N1 Zn1 Zn1 170.48(5) . 2_665 ?
N1 Zn1 O6 97.52(6) . 2_665 ?
N1 Zn1 O3 100.40(6) . . ?
N1 Zn1 O4 99.42(6) . 2_665 ?
C10 O5 Zn1 119.33(13) . . ?
C10 O6 Zn1 136.07(13) . 2_665 ?
C20 O3 Zn1 128.58(14) . . ?
C20 O4 Zn1 124.52(13) . 2_665 ?
C21 N1 Zn1 123.14(12) . . ?
C21 N1 C22 117.72(15) . . ?
C22 N1 Zn1 119.04(13) . . ?
C13 O2 C11 105.51(18) . . ?
C12 O1 C11 106.00(17) . . ?
C2 O8 C1 106.20(18) . . ?
C3 O7 C1 105.46(18) . . ?
C4 C7 C8 122.02(18) . . ?
C6 C7 C8 118.94(18) . . ?
C6 C7 C4 119.03(19) . . ?
C18 C19 C20 123.53(19) . . ?
O3 C20 O4 125.55(19) . . ?
O3 C20 C19 118.08(19) . . ?
O4 C20 C19 116.36(18) . . ?
C8 C9 C10 123.31(18) . . ?
O5 C10 C9 118.68(18) . . ?
O6 C10 O5 124.73(18) . . ?
O6 C10 C9 116.59(17) . . ?
C9 C8 C7 127.31(19) . . ?
N1 C21 C25 122.72(18) . . ?
C25 C24 C26 120.85(18) . . ?
C23 C24 C25 116.81(16) . . ?
C23 C24 C26 122.33(17) . . ?
C21 C25 C24 119.84(18) . . ?
C19 C18 C17 128.1(2) . . ?
C2 C4 C7 117.67(19) . . ?
C15 C17 C18 121.32(19) . . ?
C16 C17 C18 119.66(19) . . ?
C16 C17 C15 119.01(19) . . ?
O2 C13 C12 109.67(18) . . ?
C15 C13 O2 127.84(19) . . ?
C15 C13 C12 122.5(2) . . ?
C22 C23 C24 120.31(18) . . ?
C7 C6 C5 122.4(2) . . ?
O8 C2 C3 109.24(18) . . ?
C4 C2 O8 128.2(2) . . ?
C4 C2 C3 122.5(2) . . ?
N1 C22 C23 122.57(18) . . ?
C26 C26 C24 125.7(2) 2_855 . ?
C13 C15 C17 117.63(19) . . ?
C2 C3 O7 110.31(19) . . ?
C5 C3 O7 127.9(2) . . ?
C5 C3 C2 121.8(2) . . ?
O1 C12 C13 109.81(19) . . ?
C14 C12 O1 128.7(2) . . ?
C14 C12 C13 121.5(2) . . ?
C17 C16 C14 122.3(2) . . ?
C3 C5 C6 116.6(2) . . ?
C12 C14 C16 117.0(2) . . ?
O8 C1 O7 108.27(18) . . ?
N2 C28 C27 178.7(4) . . ?
O1 C11 O2 108.98(19) . . ?

loop_
_geom_bond_atom_site_label_1
_geom_bond_atom_site_label_2
_geom_bond_distance
_geom_bond_site_symmetry_2
_geom_bond_publ_flag
Zn1 Zn1 2.9419(4) 2_665 ?
Zn1 O5 2.0086(13) . ?
Zn1 O6 2.0377(14) 2_665 ?
Zn1 O3 2.0509(14) . ?
Zn1 O4 2.0758(14) 2_665 ?
Zn1 N1 2.0340(14) . ?
O5 C10 1.261(2) . ?
O6 C10 1.255(2) . ?
O3 C20 1.253(2) . ?
O4 C20 1.262(2) . ?
N1 C21 1.331(2) . ?
N1 C22 1.342(2) . ?
O2 C13 1.377(2) . ?
O2 C11 1.420(3) . ?
O1 C12 1.369(3) . ?
O1 C11 1.413(3) . ?
O8 C2 1.371(2) . ?
O8 C1 1.417(3) . ?
O7 C3 1.371(3) . ?
O7 C1 1.420(3) . ?
C7 C8 1.462(3) . ?
C7 C4 1.408(3) . ?
C7 C6 1.382(3) . ?
C19 C20 1.482(3) . ?
C19 C18 1.317(3) . ?
C9 C10 1.474(3) . ?
C9 C8 1.319(3) . ?
C21 C25 1.378(3) . ?
C24 C25 1.391(3) . ?
C24 C23 1.380(3) . ?
C24 C26 1.463(2) . ?
C18 C17 1.460(3) . ?
C4 C2 1.355(3) . ?
C17 C15 1.409(3) . ?
C17 C16 1.388(3) . ?
C13 C15 1.356(3) . ?
C13 C12 1.378(3) . ?
C23 C22 1.370(2) . ?
C6 C5 1.400(3) . ?
C2 C3 1.371(3) . ?
C26 C26 1.311(4) 2_855 ?
C3 C5 1.357(3) . ?
C12 C14 1.359(3) . ?
C16 C14 1.391(3) . ?
C28 N2 1.115(4) . ?
C28 C27 1.434(5) . ?
